data_4080048
loop_
_publ_author_name
'Pan, Baofei'
'Pierre, Sadrach'
'Bezpalko, Mark W.'
'Napoline, J. Wesley'
'Foxman, Bruce M.'
'Thomas, Christine M.'

_publ_section_title
;
 Isolation of N-Heterocyclic Alkyl Intermediates en Route to Transition
 Metal N-Heterocyclic Carbene Complexes: Insight into a C--H Activation
 Mechanism
;
_journal_issue 2
_journal_name_full Organometallics
_journal_page_first 704
_journal_paper_doi 10.1021/om301230f
_journal_volume 32
_journal_year 2013
_chemical_formula_moiety 'C39 H33 F6 N2 P3 Pt1'
_chemical_formula_sum 'C39 H33 F6 N2 P3 Pt'
_chemical_formula_weight 931.70
_space_group_IT_number 15
_symmetry_cell_setting monoclinic
_symmetry_space_group_name_Hall '-C 2yc'
_symmetry_space_group_name_H-M 'C 1 2/c 1'
_atom_sites_solution_hydrogens difmap
_atom_sites_solution_primary other
_audit_creation_date 2012-06-25
_audit_creation_method CRYSTALS_ver_14.43
_cell_angle_alpha 90
_cell_angle_beta 101.3590(10)
_cell_angle_gamma 90
_cell_formula_units_Z 8
_cell_length_a 17.074(2)
_cell_length_b 33.689(4)
_cell_length_c 13.5753(16)
_cell_measurement_reflns_used 2942
_cell_measurement_temperature 120
_cell_measurement_theta_max 25
_cell_measurement_theta_min 8
_cell_volume 7655.6(16)
_computing_cell_refinement 'Apex2 (Bruker AXS, 2006)'
_computing_data_collection 'Apex2 (Bruker AXS, 2006)'
_computing_data_reduction 'Apex2 (Bruker AXS, 2006)'
_computing_molecular_graphics 'CAMERON (Watkin et al., 1996)'
_computing_publication_material 'CRYSTALS (Betteridge et al., 2003)'
_computing_structure_refinement 'CRYSTALS (Betteridge et al., 2003)'
_computing_structure_solution 'Superflip (Palatinus & Chapuis, 2007)'
_diffrn_ambient_temperature 120
_diffrn_measured_fraction_theta_full 1.000
_diffrn_measured_fraction_theta_max 1.000
_diffrn_measurement_device Area
_diffrn_measurement_device_type 'Bruker Kappa Apex2'
_diffrn_measurement_method '\f & \w scans'
_diffrn_radiation_monochromator graphite
_diffrn_radiation_type 'Mo K\a'
_diffrn_radiation_wavelength 0.71073
_diffrn_reflns_av_R_equivalents 0.067
_diffrn_reflns_limit_h_max 23
_diffrn_reflns_limit_h_min -24
_diffrn_reflns_limit_k_max 47
_diffrn_reflns_limit_k_min 0
_diffrn_reflns_limit_l_max 19
_diffrn_reflns_limit_l_min 0
_diffrn_reflns_number 11148
_diffrn_reflns_theta_full 29.986
_diffrn_reflns_theta_max 29.986
_diffrn_reflns_theta_min 1.358
_diffrn_standards_number 0
_exptl_absorpt_coefficient_mu 3.850
_exptl_absorpt_correction_T_max 0.71
_exptl_absorpt_correction_T_min 0.65
_exptl_absorpt_correction_type numerical
_exptl_absorpt_process_details
; 
 Analytical Absorption (De Meulenaer & Tompa, 1965) 
;
_exptl_crystal_colour yellow
_exptl_crystal_density_diffrn 1.617
_exptl_crystal_density_method 'not measured'
_exptl_crystal_description needle
_exptl_crystal_F_000 3664
_exptl_crystal_size_max 0.330
_exptl_crystal_size_mid 0.110
_exptl_crystal_size_min 0.090
_platon_squeeze_details
;
During the structure solution, electron density difference 
maps revealed that there were considerable disordered solvent 
molecules which could not be successfully modeled.  From 
history, the remaining solvate was likely diethyl ether 
in a volume of 956.9 \%A3 per unit cell (12.5%).  It appeared 
that the cavity area contained about four ether molecules, 
located near the twofold axes at (1/2, 0, 1/4), 
(0, 1/2, 1/4), ( 1/2, 0, 3/4 ) and ( 0, 1/2, 3/4). Modeling with 
or without restraints 
was unsuccessful, as was step by step acquisition of peaks 
using successive electron density difference maps.  
Thus, the structure factors were modified using the 
PLATON SQUEEZE technique, in order to produce a "solvate-free" 
structure factor set.  PLATON reported a total electron 
density of 200 e- per unit cell, likely representing 
four ether molecules, consistent with our earlier observations.  
Use of the SQUEEZE technique resulted in a decrease of 
ca. 1.3 % in R.   
;
_refine_diff_density_max 2.46
_refine_diff_density_min -1.87
_refine_ls_extinction_method None
_refine_ls_goodness_of_fit_ref 1.0017
_refine_ls_hydrogen_treatment mixed
_refine_ls_matrix_type full
_refine_ls_number_parameters 481
_refine_ls_number_reflns 11148
_refine_ls_number_restraints 0
_refine_ls_R_factor_all 0.0416
_refine_ls_R_factor_gt 0.0276
_refine_ls_shift/su_max 0.0046660
_refine_ls_shift/su_mean 0.0000658
_refine_ls_structure_factor_coef Fsqd
_refine_ls_weighting_details
;
 Method= Modified Sheldrick 
 w=1/[\s^2^(F^2^) + ( 0.02P)^2^ +25.27P] 
 ,where P=(max(Fo^2^,0) + 2Fc^2^)/3 
;
_refine_ls_weighting_scheme calc
_refine_ls_wR_factor_all 0.0579
_refine_ls_wR_factor_gt 0.0545
_refine_ls_wR_factor_ref 0.0579
_reflns_limit_h_max 23
_reflns_limit_h_min -24
_reflns_limit_k_max 47
_reflns_limit_k_min 0
_reflns_limit_l_max 19
_reflns_limit_l_min 0
_reflns_number_gt 8680
_reflns_number_total 11148
_reflns_threshold_expression I>2.0\s(I)
_oxford_diffrn_Wilson_B_factor 1.47
_oxford_diffrn_Wilson_scale 1115.65
_oxford_refine_ls_r_factor_ref 0.0416
_oxford_refine_ls_scale 0.0308773(10)
_oxford_reflns_number_all 11148
_oxford_reflns_threshold_expression_ref I>-10.0\s(I)
_oxford_structure_analysis_title 'bfpan_816_0m in C2/c'
_cod_data_source_file om301230f_si_002.cif
_cod_data_source_block 5[PF6]
_cod_depositor_comments
;
The following automatic conversions were performed:

'_atom_sites_solution_primary' value 'Other' changed to 'other'
according to /home/saulius/struct/CIF-dictionaries/cif_core.dic
dictionary named 'cif_core.dic' version 2.4.2 from 2011-04-26.

Automatic conversion script
Id: cif_fix_values 1891 2012-01-12 08:04:46Z andrius 
;
_cod_original_sg_symbol_Hall '-C 2yc '
_cod_original_sg_symbol_H-M 'C 1 2/c 1 '
_cod_original_formula_sum 'C39 H33 F6 N2 P3 Pt1'
_cod_database_code 4080048

loop_
_symmetry_equiv_pos_as_xyz
x,y,z
-x,-y,-z
x+1/2,y+1/2,z
-x+1/2,-y+1/2,-z
-x,y,-z+1/2
x,-y,z+1/2
-x+1/2,y+1/2,-z+1/2
x+1/2,-y+1/2,z+1/2

loop_
_atom_site_label
_atom_site_type_symbol
_atom_site_fract_x
_atom_site_fract_y
_atom_site_fract_z
_atom_site_U_iso_or_equiv
_atom_site_occupancy
_atom_site_adp_type
_atom_site_refinement_flags_posn
_atom_site_refinement_flags_occupancy
_atom_site_disorder_assembly
_atom_site_disorder_group
Pt1 Pt 0.841954(6) 0.397344(3) 0.496539(8) 0.0185 1.0000 Uani . . . .
P1 P 0.91439(4) 0.34112(2) 0.49688(5) 0.0180 1.0000 Uani . . . .
P2 P 0.75487(4) 0.44750(2) 0.50265(6) 0.0201 1.0000 Uani . . . .
P3 P 0.59817(5) 0.32057(2) 0.01938(6) 0.0265 1.0000 Uani . . . .
F1 F 0.6384(2) 0.32511(9) 0.13549(19) 0.0578 0.821(5) Uani . P 1 2
F2 F 0.6720(7) 0.3461(4) 0.0813(11) 0.047(4) 0.179(5) Uiso . P 1 1
F3 F 0.66310(19) 0.34755(9) -0.0102(3) 0.0746 0.821(5) Uani . P 1 2
F4 F 0.6259(9) 0.3303(4) -0.0861(11) 0.055(4) 0.179(5) Uiso . P 1 1
F5 F 0.5536(3) 0.31431(12) -0.0916(2) 0.0888 0.821(5) Uani . P 1 2
F6 F 0.5264(8) 0.2973(4) -0.0356(12) 0.049(4) 0.179(5) Uiso . P 1 1
F7 F 0.53182(17) 0.29288(9) 0.0563(3) 0.0704 0.821(5) Uani . P 1 2
F8 F 0.5716(7) 0.3131(3) 0.1193(8) 0.036(3) 0.179(5) Uiso . P 1 1
F9 F 0.65194(13) 0.28212(6) 0.01753(17) 0.0501 1.0000 Uani . . . .
F10 F 0.54364(12) 0.35910(6) 0.02497(18) 0.0497 1.0000 Uani . . . .
N1 N 0.73224(13) 0.32632(6) 0.49838(17) 0.0191 1.0000 Uani . . . .
N2 N 0.67489(13) 0.37182(6) 0.39463(18) 0.0208 1.0000 Uani . . . .
C1 C 1.02016(16) 0.34162(8) 0.5524(2) 0.0200 1.0000 Uani . . . .
C2 C 1.04336(17) 0.36510(8) 0.6380(2) 0.0241 1.0000 Uani . . . .
C3 C 1.12211(18) 0.36473(9) 0.6896(2) 0.0286 1.0000 Uani . . . .
C4 C 1.17822(18) 0.34210(9) 0.6547(2) 0.0287 1.0000 Uani . . . .
C5 C 1.15641(17) 0.31905(9) 0.5695(2) 0.0275 1.0000 Uani . . . .
C6 C 1.07743(17) 0.31868(8) 0.5184(2) 0.0239 1.0000 Uani . . . .
C7 C 0.89922(16) 0.31499(8) 0.3781(2) 0.0214 1.0000 Uani . . . .
C8 C 0.92398(17) 0.27557(8) 0.3719(2) 0.0243 1.0000 Uani . . . .
C9 C 0.90797(18) 0.25585(9) 0.2801(2) 0.0303 1.0000 Uani . . . .
C10 C 0.86523(19) 0.27458(11) 0.1958(2) 0.0346 1.0000 Uani . . . .
C11 C 0.8401(2) 0.31357(11) 0.2012(2) 0.0347 1.0000 Uani . . . .
C12 C 0.85758(18) 0.33373(10) 0.2917(2) 0.0288 1.0000 Uani . . . .
C13 C 0.87135(16) 0.30778(8) 0.5781(2) 0.0184 1.0000 Uani . . . .
C14 C 0.92052(17) 0.28470(8) 0.6499(2) 0.0228 1.0000 Uani . . . .
C15 C 0.88934(18) 0.25938(8) 0.7135(2) 0.0250 1.0000 Uani . . . .
C16 C 0.80812(18) 0.25664(8) 0.7053(2) 0.0258 1.0000 Uani . . . .
C17 C 0.75751(17) 0.27895(8) 0.6333(2) 0.0238 1.0000 Uani . . . .
C18 C 0.78775(16) 0.30482(8) 0.5701(2) 0.0192 1.0000 Uani . . . .
C19 C 0.64770(16) 0.31356(8) 0.4712(2) 0.0231 1.0000 Uani . . . .
C20 C 0.61705(18) 0.33859(9) 0.3788(2) 0.0269 1.0000 Uani . . . .
C21 C 0.65714(17) 0.40828(8) 0.3412(2) 0.0221 1.0000 Uani . . . .
C22 C 0.60703(18) 0.40667(9) 0.2467(2) 0.0279 1.0000 Uani . . . .
C23 C 0.5826(2) 0.44154(10) 0.1950(2) 0.0331 1.0000 Uani . . . .
C24 C 0.60687(19) 0.47791(10) 0.2366(2) 0.0330 1.0000 Uani . . . .
C25 C 0.65765(18) 0.47957(9) 0.3301(2) 0.0277 1.0000 Uani . . . .
C26 C 0.68348(17) 0.44526(8) 0.3840(2) 0.0220 1.0000 Uani . . . .
C27 C 0.78727(18) 0.49872(8) 0.5190(2) 0.0249 1.0000 Uani . . . .
C28 C 0.7430(2) 0.52693(9) 0.5588(3) 0.0340 1.0000 Uani . . . .
C29 C 0.7690(2) 0.56633(10) 0.5683(3) 0.0415 1.0000 Uani . . . .
C30 C 0.8374(2) 0.57705(10) 0.5378(3) 0.0425 1.0000 Uani . . . .
C31 C 0.8818(2) 0.54957(10) 0.4978(3) 0.0407 1.0000 Uani . . . .
C32 C 0.85745(19) 0.51005(9) 0.4891(3) 0.0338 1.0000 Uani . . . .
C33 C 0.69850(17) 0.43659(8) 0.6002(2) 0.0224 1.0000 Uani . . . .
C34 C 0.62147(18) 0.42138(10) 0.5789(2) 0.0310 1.0000 Uani . . . .
C35 C 0.5860(2) 0.40712(11) 0.6559(3) 0.0393 1.0000 Uani . . . .
C36 C 0.6270(2) 0.40827(10) 0.7541(3) 0.0384 1.0000 Uani . . . .
C37 C 0.7029(2) 0.42419(9) 0.7762(2) 0.0319 1.0000 Uani . . . .
C38 C 0.73874(18) 0.43825(8) 0.7002(2) 0.0254 1.0000 Uani . . . .
C39 C 0.74267(16) 0.36248(7) 0.4593(2) 0.0186 1.0000 Uani . . . .
H1 H 0.919(2) 0.4268(11) 0.521(3) 0.049(11) 1.0000 Uiso . . . .
H21 H 1.0061 0.3808 0.6604 0.0288 1.0000 Uiso R . . .
H31 H 1.1375 0.3798 0.7478 0.0351 1.0000 Uiso R . . .
H41 H 1.2312 0.3424 0.6887 0.0347 1.0000 Uiso R . . .
H51 H 1.1944 0.3037 0.5469 0.0328 1.0000 Uiso R . . .
H61 H 1.0625 0.3031 0.4607 0.0287 1.0000 Uiso R . . .
H81 H 0.9507 0.2625 0.4290 0.0301 1.0000 Uiso R . . .
H91 H 0.9264 0.2300 0.2753 0.0369 1.0000 Uiso R . . .
H101 H 0.8539 0.2610 0.1355 0.0431 1.0000 Uiso R . . .
H111 H 0.8113 0.3260 0.1442 0.0419 1.0000 Uiso R . . .
H121 H 0.8408 0.3602 0.2957 0.0350 1.0000 Uiso R . . .
H141 H 0.9752 0.2863 0.6552 0.0277 1.0000 Uiso R . . .
H151 H 0.9223 0.2439 0.7589 0.0314 1.0000 Uiso R . . .
H161 H 0.7871 0.2398 0.7477 0.0313 1.0000 Uiso R . . .
H171 H 0.7020 0.2767 0.6273 0.0290 1.0000 Uiso R . . .
H191 H 0.6201 0.3202 0.5248 0.0277 1.0000 Uiso R . . .
H192 H 0.6428 0.2855 0.4580 0.0278 1.0000 Uiso R . . .
H201 H 0.5634 0.3477 0.3775 0.0321 1.0000 Uiso R . . .
H202 H 0.6184 0.3246 0.3170 0.0317 1.0000 Uiso R . . .
H221 H 0.5898 0.3823 0.2184 0.0330 1.0000 Uiso R . . .
H231 H 0.5497 0.4401 0.1321 0.0409 1.0000 Uiso R . . .
H241 H 0.5898 0.5013 0.2020 0.0388 1.0000 Uiso R . . .
H251 H 0.6746 0.5044 0.3586 0.0333 1.0000 Uiso R . . .
H281 H 0.6963 0.5195 0.5794 0.0410 1.0000 Uiso R . . .
H291 H 0.7398 0.5853 0.5958 0.0490 1.0000 Uiso R . . .
H301 H 0.8542 0.6033 0.5443 0.0512 1.0000 Uiso R . . .
H311 H 0.9283 0.5571 0.4766 0.0490 1.0000 Uiso R . . .
H321 H 0.8880 0.4914 0.4634 0.0411 1.0000 Uiso R . . .
H341 H 0.5934 0.4206 0.5128 0.0380 1.0000 Uiso R . . .
H351 H 0.5344 0.3969 0.6412 0.0462 1.0000 Uiso R . . .
H361 H 0.6039 0.3979 0.8055 0.0461 1.0000 Uiso R . . .
H371 H 0.7299 0.4258 0.8432 0.0380 1.0000 Uiso R . . .
H381 H 0.7913 0.4485 0.7151 0.0330 1.0000 Uiso R . . .

loop_
_atom_site_aniso_label
_atom_site_aniso_U_11
_atom_site_aniso_U_22
_atom_site_aniso_U_33
_atom_site_aniso_U_23
_atom_site_aniso_U_13
_atom_site_aniso_U_12
Pt1 0.01784(5) 0.01608(5) 0.02288(5) -0.00143(4) 0.00687(3) -0.00373(4)
P1 0.0174(3) 0.0190(3) 0.0189(3) -0.0011(3) 0.0069(3) -0.0024(2)
P2 0.0217(3) 0.0158(3) 0.0232(4) -0.0012(3) 0.0056(3) -0.0024(3)
P3 0.0254(4) 0.0270(4) 0.0262(4) -0.0036(3) 0.0028(3) -0.0003(3)
F1 0.078(2) 0.0577(18) 0.0298(14) -0.0135(13) -0.0099(14) 0.0311(16)
F3 0.056(2) 0.0560(19) 0.126(4) 0.025(2) 0.054(2) -0.0056(15)
F5 0.125(4) 0.083(3) 0.0372(19) -0.0235(18) -0.036(2) 0.029(2)
F7 0.0386(17) 0.0497(18) 0.126(4) 0.0269(19) 0.0226(18) -0.0029(13)
F9 0.0553(14) 0.0370(11) 0.0580(15) -0.0122(10) 0.0107(11) 0.0149(10)
F10 0.0418(12) 0.0401(12) 0.0631(15) 0.0008(10) 0.0006(10) 0.0160(9)
N1 0.0167(11) 0.0185(10) 0.0223(12) -0.0018(9) 0.0044(9) -0.0068(8)
N2 0.0207(11) 0.0166(10) 0.0247(12) -0.0028(9) 0.0038(9) -0.0038(8)
C1 0.0196(13) 0.0210(13) 0.0201(13) 0.0022(10) 0.0059(10) -0.0037(10)
C2 0.0245(14) 0.0258(14) 0.0237(15) -0.0014(11) 0.0085(11) -0.0041(11)
C3 0.0311(16) 0.0290(15) 0.0243(15) -0.0012(12) 0.0018(12) -0.0104(12)
C4 0.0215(14) 0.0302(15) 0.0316(17) 0.0080(13) -0.0018(12) -0.0071(11)
C5 0.0186(14) 0.0295(15) 0.0346(17) 0.0036(13) 0.0055(12) 0.0002(11)
C6 0.0216(14) 0.0246(14) 0.0259(15) -0.0030(11) 0.0057(11) -0.0043(11)
C7 0.0177(13) 0.0262(14) 0.0221(14) -0.0043(11) 0.0080(10) -0.0048(10)
C8 0.0221(14) 0.0251(14) 0.0283(16) -0.0037(12) 0.0110(12) -0.0046(11)
C9 0.0269(15) 0.0314(16) 0.0375(18) -0.0151(13) 0.0182(14) -0.0110(12)
C10 0.0315(17) 0.052(2) 0.0241(16) -0.0149(15) 0.0138(13) -0.0151(15)
C11 0.0359(18) 0.051(2) 0.0182(15) -0.0006(14) 0.0081(13) 0.0001(15)
C12 0.0261(15) 0.0371(17) 0.0246(15) -0.0025(13) 0.0086(12) 0.0019(12)
C13 0.0216(13) 0.0170(12) 0.0180(13) -0.0035(10) 0.0070(10) -0.0040(10)
C14 0.0227(14) 0.0212(13) 0.0241(15) -0.0015(11) 0.0037(11) -0.0046(10)
C15 0.0305(15) 0.0192(13) 0.0241(15) -0.0006(11) 0.0025(12) -0.0040(11)
C16 0.0325(16) 0.0196(13) 0.0277(15) 0.0015(11) 0.0117(13) -0.0067(11)
C17 0.0238(14) 0.0218(13) 0.0274(15) -0.0017(11) 0.0089(12) -0.0069(11)
C18 0.0236(13) 0.0151(11) 0.0192(13) -0.0033(10) 0.0051(10) -0.0030(10)
C19 0.0215(14) 0.0202(13) 0.0277(15) -0.0010(11) 0.0048(11) -0.0070(10)
C20 0.0235(14) 0.0244(14) 0.0313(16) -0.0014(12) 0.0018(12) -0.0093(11)
C21 0.0229(14) 0.0214(13) 0.0232(14) 0.0003(11) 0.0075(11) -0.0010(10)
C22 0.0300(16) 0.0294(15) 0.0238(15) -0.0018(12) 0.0043(12) -0.0052(12)
C23 0.0340(17) 0.0393(18) 0.0236(16) 0.0060(13) -0.0003(13) -0.0043(14)
C24 0.0338(17) 0.0325(16) 0.0313(17) 0.0131(13) 0.0032(14) -0.0030(13)
C25 0.0315(16) 0.0235(14) 0.0282(16) -0.0005(12) 0.0063(13) -0.0057(12)
C26 0.0224(14) 0.0227(13) 0.0217(14) 0.0001(11) 0.0064(11) -0.0011(10)
C27 0.0291(15) 0.0181(13) 0.0257(15) 0.0017(11) 0.0014(12) -0.0016(11)
C28 0.045(2) 0.0251(15) 0.0336(18) -0.0040(13) 0.0106(15) -0.0039(13)
C29 0.066(3) 0.0206(15) 0.038(2) -0.0016(14) 0.0091(18) 0.0008(15)
C30 0.061(2) 0.0215(15) 0.0377(19) 0.0038(14) -0.0076(17) -0.0155(15)
C31 0.0370(19) 0.0288(17) 0.052(2) 0.0111(16) -0.0015(16) -0.0119(14)
C32 0.0309(17) 0.0229(14) 0.047(2) 0.0053(14) 0.0062(15) -0.0045(12)
C33 0.0237(14) 0.0176(12) 0.0269(15) -0.0021(11) 0.0077(11) 0.0023(10)
C34 0.0272(16) 0.0395(17) 0.0279(16) -0.0078(14) 0.0097(13) -0.0046(13)
C35 0.0315(17) 0.049(2) 0.042(2) -0.0086(16) 0.0195(15) -0.0111(15)
C36 0.046(2) 0.0394(19) 0.0360(19) -0.0011(15) 0.0240(16) 0.0001(15)
C37 0.0400(18) 0.0314(16) 0.0248(16) -0.0013(13) 0.0079(14) 0.0085(13)
C38 0.0257(15) 0.0226(14) 0.0275(16) -0.0033(11) 0.0043(12) 0.0032(11)
C39 0.0221(13) 0.0156(12) 0.0197(13) -0.0038(10) 0.0074(10) -0.0022(10)

loop_
_atom_type_symbol
_atom_type_scat_dispersion_real
_atom_type_scat_dispersion_imag
_atom_type_scat_Cromer_Mann_a1
_atom_type_scat_Cromer_Mann_b1
_atom_type_scat_Cromer_Mann_a2
_atom_type_scat_Cromer_Mann_b2
_atom_type_scat_Cromer_Mann_a3
_atom_type_scat_Cromer_Mann_b3
_atom_type_scat_Cromer_Mann_a4
_atom_type_scat_Cromer_Mann_b4
_atom_type_scat_Cromer_Mann_c
_atom_type_scat_source
C 0.0033 0.0016 2.3100 20.8439 1.0200 10.2075 1.5886 0.5687 0.8650 51.6512 0.2156 'International Tables Vol C 4.2.6.8 and 6.1.1.4'
H 0.0000 0.0000 0.4930 10.5109 0.3229 26.1257 0.1402 3.1424 0.0408 57.7998 0.0030 'International Tables Vol C 4.2.6.8 and 6.1.1.4'
N 0.0061 0.0033 12.2126 0.0057 3.1322 9.8933 2.0125 28.9975 1.1663 0.5826 -11.5290 'International Tables Vol C 4.2.6.8 and 6.1.1.4'
F 0.0171 0.0103 3.5392 10.2825 2.6412 4.2944 1.5170 0.2615 1.0243 26.1476 0.2776 'International Tables Vol C 4.2.6.8 and 6.1.1.4'
P 0.1023 0.0942 6.4345 1.9067 4.1791 27.1570 1.7800 0.5260 1.4908 68.1645 1.1149 'International Tables Vol C 4.2.6.8 and 6.1.1.4'
Pt -1.7033 8.3905 27.0059 1.5129 17.7639 8.8117 15.7131 0.4246 5.7837 38.6103 11.6883 'International Tables Vol C 4.2.6.8 and 6.1.1.4'

loop_
_geom_angle_atom_site_label_1
_geom_angle_atom_site_label_2
_geom_angle_atom_site_label_3
_geom_angle
_geom_angle_publ_flag
P1 Pt1 P2 171.20(2) yes
P1 Pt1 C39 86.89(7) yes
P2 Pt1 C39 85.37(8) yes
P1 Pt1 H1 95.4(13) no
P2 Pt1 H1 92.5(13) no
C39 Pt1 H1 176.8(13) no
Pt1 P1 C1 119.48(9) yes
Pt1 P1 C7 115.03(10) yes
C1 P1 C7 109.31(13) yes
Pt1 P1 C13 103.38(9) yes
C1 P1 C13 103.92(12) yes
C7 P1 C13 103.56(12) yes
Pt1 P2 C26 105.47(9) yes
Pt1 P2 C27 121.91(10) yes
C26 P2 C27 106.44(13) yes
Pt1 P2 C33 108.73(9) yes
C26 P2 C33 106.10(13) yes
C27 P2 C33 107.17(13) yes
F2 P3 F4 91.1(8) yes
F2 P3 F6 177.4(7) yes
F4 P3 F6 91.0(8) yes
F2 P3 F8 87.9(7) yes
F4 P3 F8 177.8(6) yes
F6 P3 F8 90.0(7) yes
F2 P3 F9 92.7(4) yes
F4 P3 F9 83.1(5) yes
F6 P3 F9 89.1(5) yes
F8 P3 F9 98.8(4) yes
F2 P3 F10 86.9(4) yes
F4 P3 F10 98.7(5) yes
F6 P3 F10 91.2(5) yes
F8 P3 F10 79.3(4) yes
F9 P3 F10 178.13(13) yes
F1 P3 F3 90.5(2) yes
F1 P3 F5 175.7(2) yes
F3 P3 F5 93.8(3) yes
F1 P3 F7 86.6(2) yes
F3 P3 F7 177.1(2) yes
F5 P3 F7 89.1(2) yes
F1 P3 F9 87.49(13) yes
F3 P3 F9 91.66(15) yes
F5 P3 F9 92.73(16) yes
F7 P3 F9 88.67(14) yes
F1 P3 F10 90.96(13) yes
F3 P3 F10 89.38(15) yes
F5 P3 F10 88.75(16) yes
F7 P3 F10 90.20(14) yes
F9 P3 F10 178.13(13) yes
C18 N1 C19 120.7(2) yes
C18 N1 C39 127.4(2) yes
C19 N1 C39 111.1(2) yes
C20 N2 C21 120.5(2) yes
C20 N2 C39 112.4(2) yes
C21 N2 C39 127.0(2) yes
P1 C1 C2 116.5(2) yes
P1 C1 C6 124.2(2) yes
C2 C1 C6 119.1(3) yes
C1 C2 C3 120.2(3) yes
C1 C2 H21 119.9 no
C3 C2 H21 120.0 no
C2 C3 C4 120.1(3) yes
C2 C3 H31 120.4 no
C4 C3 H31 119.5 no
C3 C4 C5 120.5(3) yes
C3 C4 H41 119.8 no
C5 C4 H41 119.8 no
C4 C5 C6 119.8(3) yes
C4 C5 H51 120.0 no
C6 C5 H51 120.2 no
C1 C6 C5 120.3(3) yes
C1 C6 H61 119.7 no
C5 C6 H61 120.0 no
P1 C7 C8 121.5(2) yes
P1 C7 C12 119.2(2) yes
C8 C7 C12 119.2(3) yes
C7 C8 C9 119.8(3) yes
C7 C8 H81 120.2 no
C9 C8 H81 119.9 no
C8 C9 C10 120.1(3) yes
C8 C9 H91 119.9 no
C10 C9 H91 119.9 no
C9 C10 C11 120.4(3) yes
C9 C10 H101 119.4 no
C11 C10 H101 120.1 no
C10 C11 C12 119.8(3) yes
C10 C11 H111 120.0 no
C12 C11 H111 120.2 no
C7 C12 C11 120.6(3) yes
C7 C12 H121 119.4 no
C11 C12 H121 120.0 no
P1 C13 C14 120.5(2) yes
P1 C13 C18 121.2(2) yes
C14 C13 C18 118.3(2) yes
C13 C14 C15 121.7(3) yes
C13 C14 H141 118.8 no
C15 C14 H141 119.5 no
C14 C15 C16 119.6(3) yes
C14 C15 H151 120.6 no
C16 C15 H151 119.7 no
C15 C16 C17 119.9(3) yes
C15 C16 H161 119.8 no
C17 C16 H161 120.2 no
C16 C17 C18 121.1(3) yes
C16 C17 H171 119.7 no
C18 C17 H171 119.2 no
N1 C18 C13 123.0(2) yes
N1 C18 C17 117.7(2) yes
C13 C18 C17 119.2(3) yes
N1 C19 C20 101.8(2) yes
N1 C19 H191 109.9 no
C20 C19 H191 110.8 no
N1 C19 H192 112.0 no
C20 C19 H192 112.9 no
H191 C19 H192 109.2 no
C19 C20 N2 100.9(2) yes
C19 C20 H201 111.4 no
N2 C20 H201 111.5 no
C19 C20 H202 112.6 no
N2 C20 H202 111.4 no
H201 C20 H202 109.0 no
N2 C21 C22 117.6(2) yes
N2 C21 C26 122.2(3) yes
C22 C21 C26 120.0(3) yes
C21 C22 C23 120.0(3) yes
C21 C22 H221 120.1 no
C23 C22 H221 119.9 no
C22 C23 C24 120.6(3) yes
C22 C23 H231 119.3 no
C24 C23 H231 120.1 no
C23 C24 C25 119.5(3) yes
C23 C24 H241 120.3 no
C25 C24 H241 120.2 no
C24 C25 C26 121.5(3) yes
C24 C25 H251 119.7 no
C26 C25 H251 118.8 no
P2 C26 C21 120.3(2) yes
P2 C26 C25 121.2(2) yes
C21 C26 C25 118.4(3) yes
P2 C27 C28 121.6(2) yes
P2 C27 C32 119.0(2) yes
C28 C27 C32 119.4(3) yes
C27 C28 C29 120.0(3) yes
C27 C28 H281 119.8 no
C29 C28 H281 120.3 no
C28 C29 C30 119.9(3) yes
C28 C29 H291 120.2 no
C30 C29 H291 119.9 no
C29 C30 C31 121.0(3) yes
C29 C30 H301 119.4 no
C31 C30 H301 119.7 no
C30 C31 C32 119.9(3) yes
C30 C31 H311 120.5 no
C32 C31 H311 119.6 no
C31 C32 C27 119.8(3) yes
C31 C32 H321 120.0 no
C27 C32 H321 120.2 no
P2 C33 C34 122.6(2) yes
P2 C33 C38 118.0(2) yes
C34 C33 C38 118.7(3) yes
C33 C34 C35 120.4(3) yes
C33 C34 H341 119.8 no
C35 C34 H341 119.7 no
C34 C35 C36 120.1(3) yes
C34 C35 H351 120.0 no
C36 C35 H351 119.8 no
C35 C36 C37 119.9(3) yes
C35 C36 H361 120.2 no
C37 C36 H361 119.9 no
C36 C37 C38 120.3(3) yes
C36 C37 H371 119.7 no
C38 C37 H371 119.9 no
C33 C38 C37 120.4(3) yes
C33 C38 H381 119.2 no
C37 C38 H381 120.4 no
N1 C39 N2 107.7(2) yes
N1 C39 Pt1 126.0(2) yes
N2 C39 Pt1 126.32(19) yes

loop_
_geom_bond_atom_site_label_1
_geom_bond_atom_site_label_2
_geom_bond_distance
_geom_bond_publ_flag
Pt1 P1 2.2616(7) yes
Pt1 P2 2.2630(7) yes
Pt1 C39 2.042(3) yes
Pt1 H1 1.62(4) no
P1 C1 1.815(3) yes
P1 C7 1.811(3) yes
P1 C13 1.826(3) yes
P2 C26 1.821(3) yes
P2 C27 1.812(3) yes
P2 C33 1.821(3) yes
P3 F2 1.617(12) yes
P3 F4 1.627(14) yes
P3 F6 1.520(13) yes
P3 F8 1.534(11) yes
P3 F9 1.591(2) yes
P3 F10 1.608(2) yes
P3 F1 1.598(3) yes
P3 F3 1.546(3) yes
P3 F5 1.562(3) yes
P3 F7 1.621(3) yes
P3 F9 1.591(2) yes
P3 F10 1.608(2) yes
N1 C18 1.417(3) yes
N1 C19 1.481(3) yes
N1 C39 1.354(3) yes
N2 C20 1.480(3) yes
N2 C21 1.428(3) yes
N2 C39 1.345(3) yes
C1 C2 1.396(4) yes
C1 C6 1.394(4) yes
C2 C3 1.389(4) yes
C2 H21 0.925 no
C3 C4 1.379(4) yes
C3 H31 0.932 no
C4 C5 1.382(4) yes
C4 H41 0.930 no
C5 C6 1.390(4) yes
C5 H51 0.927 no
C6 H61 0.936 no
C7 C8 1.401(4) yes
C7 C12 1.396(4) yes
C8 C9 1.391(4) yes
C8 H81 0.929 no
C9 C10 1.383(5) yes
C9 H91 0.933 no
C10 C11 1.388(5) yes
C10 H101 0.924 no
C11 C12 1.384(4) yes
C11 H111 0.931 no
C12 H121 0.941 no
C13 C14 1.392(4) yes
C13 C18 1.414(4) yes
C14 C15 1.392(4) yes
C14 H141 0.923 no
C15 C16 1.372(4) yes
C15 H151 0.912 no
C16 C17 1.391(4) yes
C16 H161 0.929 no
C17 C18 1.392(4) yes
C17 H171 0.938 no
C19 C20 1.517(4) yes
C19 H191 0.968 no
C19 H192 0.964 no
C20 H201 0.962 no
C20 H202 0.966 no
C21 C22 1.396(4) yes
C21 C26 1.410(4) yes
C22 C23 1.389(4) yes
C22 H221 0.929 no
C23 C24 1.378(5) yes
C23 H231 0.927 no
C24 C25 1.390(4) yes
C24 H241 0.933 no
C25 C26 1.392(4) yes
C25 H251 0.942 no
C27 C28 1.388(4) yes
C27 C32 1.393(4) yes
C28 C29 1.397(4) yes
C28 H281 0.930 no
C29 C30 1.363(5) yes
C29 H291 0.932 no
C30 C31 1.375(5) yes
C30 H301 0.927 no
C31 C32 1.393(4) yes
C31 H311 0.931 no
C32 H321 0.928 no
C33 C34 1.388(4) yes
C33 C38 1.397(4) yes
C34 C35 1.392(5) yes
C34 H341 0.931 no
C35 C36 1.379(5) yes
C35 H351 0.930 no
C36 C37 1.379(5) yes
C36 H361 0.935 no
C37 C38 1.383(4) yes
C37 H371 0.937 no
C38 H381 0.945 no

loop_
_platon_squeeze_void_nr
_platon_squeeze_void_average_x
_platon_squeeze_void_average_y
_platon_squeeze_void_average_z
_platon_squeeze_void_volume
_platon_squeeze_void_count_electrons
_platon_squeeze_void_content
1 0.000 0.000 0.000 58 3 ' '
2 0.500 0.500 0.000 58 3 ' '
3 0.500 -0.034 0.250 179 47 ' '
4 0.000 0.466 0.250 179 47 ' '
5 0.000 0.000 0.500 58 3 ' '
6 0.500 0.500 0.500 58 3 ' '
7 0.500 0.034 0.750 179 47 ' '
8 0.000 0.534 0.750 179 47 ' '
